data_7036573
loop_
_publ_author_name
'Sanchez, D.'
'Alonso, J.A.'
'Martinez-Lope, M.J.'

_publ_section_title
;
 Neutron-diffraction study of the Jahn-Teller transition in Pr Mn O3
;
_journal_name_full 'Journal of the Chemical Society. Dalton Transactions'
_journal_page_first 4422
_journal_page_last 4425
_journal_volume 2002
_journal_year 2002
_chemical_formula_sum 'Mn O3 Pr'
_chemical_name_systematic 'Pr (Mn O3)'
_space_group_IT_number 62
_symmetry_space_group_name_Hall '-P 2c 2ab'
_symmetry_space_group_name_H-M 'P b n m'
_cell_angle_alpha 90
_cell_angle_beta 90
_cell_angle_gamma 90
_cell_formula_units_Z 4
_cell_length_a 5.4492
_cell_length_b 5.813
_cell_length_c 7.5856
_cell_volume 240.283
_citation_journal_id_ASTM JCSDAA
_cod_data_source_file Sanchez_JCSDAA_2002_1956.cif
_cod_data_source_block Mn1O3Pr1
_cod_original_sg_symbol_Hall '-P 2ac 2n (z,x,y)'
_cod_original_formula_sum 'Mn1 O3 Pr1'
_cod_database_code 7036573

loop_
_symmetry_equiv_pos_as_xyz
x,y,z
x+1/2,-y+1/2,-z
-x+1/2,y+1/2,-z+1/2
-x,-y,z+1/2
-x,-y,-z
-x-1/2,y-1/2,z
x-1/2,-y-1/2,z-1/2
x,y,-z-1/2

loop_
_atom_site_label
_atom_site_type_symbol
_atom_site_fract_x
_atom_site_fract_y
_atom_site_fract_z
_atom_site_occupancy
_atom_site_U_iso_or_equiv
O2 O-2 0.7151 0.3174 0.043 1 0.0
O1 O-2 0.0834 0.482 0.25 1 0.0
Pr1 Pr+3 0.991 0.0639 0.25 1 0.0
Mn1 Mn+3 0.5 0 0 1 0.0
